data_4074511
loop_
_publ_author_name
'Dodds, Deborah L.'
'Haddow, Mairi F.'
'Orpen, A. Guy'
'Pringle, Paul G.'
'Woodward, Gary'

_publ_section_title
;
 Stereospecific Diphosphination of Activated Acetylenes:&#x00A0; A General
 Route to Backbone-Functionalized, Chelating 1,2-Diphosphinoethenes
;
_journal_issue 25
_journal_name_full Organometallics
_journal_page_first 5937
_journal_paper_doi 10.1021/om060716o
_journal_volume 25
_journal_year 2006
_chemical_formula_moiety 'C30 H38 Cl2 O4 P2 Pt, C H2 Cl2'
_chemical_formula_sum 'C31 H40 Cl4 O4 P2 Pt'
_chemical_formula_weight 875.46
_chemical_name_systematic
; 
 ? 
;
_space_group_IT_number 14
_symmetry_cell_setting monoclinic
_symmetry_space_group_name_Hall '-P 2yn'
_symmetry_space_group_name_H-M 'P 1 21/n 1'
_atom_sites_solution_hydrogens geom
_atom_sites_solution_primary direct
_atom_sites_solution_secondary difmap
_audit_creation_method SHELXL-97
_cell_angle_alpha 90.00
_cell_angle_beta 93.40(3)
_cell_angle_gamma 90.00
_cell_formula_units_Z 4
_cell_length_a 12.271(3)
_cell_length_b 14.619(3)
_cell_length_c 18.508(4)
_cell_measurement_reflns_used 3007
_cell_measurement_temperature 100(2)
_cell_measurement_theta_max 25.925
_cell_measurement_theta_min 2.205
_cell_volume 3314.3(13)
_computing_cell_refinement 'Bruker SMART V5.625 (Bruker, 2001)'
_computing_data_collection 'Bruker SMART V5.625 (Bruker, 2001)'
_computing_data_reduction 'Bruker SAINT V6.28 (Bruker, 2001)'
_computing_molecular_graphics 'Bruker SHELXTL V6.14 (Bruker AXS, 2003)'
_computing_publication_material 'Bruker SHELXTL V6.14 (Bruker AXS, 2003)'
_computing_structure_refinement 'SHELXL V6.12 (Bruker 2001)'
_computing_structure_solution 'SHELXS V6.12 (Bruker 2001)'
_diffrn_ambient_temperature 100(2)
_diffrn_detector_area_resol_mean 8.5
_diffrn_measured_fraction_theta_full 0.999
_diffrn_measured_fraction_theta_max 0.999
_diffrn_measurement_device_type 'CCD area detector'
_diffrn_measurement_method 'omega scans'
_diffrn_radiation_monochromator graphite
_diffrn_radiation_source 'fine-focus sealed tube'
_diffrn_radiation_type MoK\a
_diffrn_radiation_wavelength 0.71073
_diffrn_reflns_av_R_equivalents 0.0618
_diffrn_reflns_av_sigmaI/netI 0.0705
_diffrn_reflns_limit_h_max 15
_diffrn_reflns_limit_h_min -13
_diffrn_reflns_limit_k_max 18
_diffrn_reflns_limit_k_min -18
_diffrn_reflns_limit_l_max 22
_diffrn_reflns_limit_l_min -24
_diffrn_reflns_number 22940
_diffrn_reflns_theta_full 27.48
_diffrn_reflns_theta_max 27.48
_diffrn_reflns_theta_min 1.78
_diffrn_standards_decay_% 0
_diffrn_standards_number 0
_exptl_absorpt_coefficient_mu 4.688
_exptl_absorpt_correction_T_max 0.690000
_exptl_absorpt_correction_T_min 0.485904
_exptl_absorpt_correction_type multi-scan
_exptl_absorpt_process_details 'SADABS V2.10'
_exptl_crystal_colour colourless
_exptl_crystal_density_diffrn 1.754
_exptl_crystal_density_method 'not measured'
_exptl_crystal_description block
_exptl_crystal_F_000 1736
_exptl_crystal_size_max 0.08
_exptl_crystal_size_mid 0.08
_exptl_crystal_size_min 0.08
_refine_diff_density_max 1.217
_refine_diff_density_min -1.239
_refine_diff_density_rms 0.241
_refine_ls_extinction_method none
_refine_ls_goodness_of_fit_ref 1.021
_refine_ls_hydrogen_treatment constr
_refine_ls_matrix_type full
_refine_ls_number_parameters 381
_refine_ls_number_reflns 7577
_refine_ls_number_restraints 0
_refine_ls_restrained_S_all 1.021
_refine_ls_R_factor_all 0.0518
_refine_ls_R_factor_gt 0.0378
_refine_ls_shift/su_max 0.002
_refine_ls_shift/su_mean 0.000
_refine_ls_structure_factor_coef Fsqd
_refine_ls_weighting_details 'calc w=1/[\s^2^(Fo^2^)+(0.0574P)^2^+0.0000P] where P=(Fo^2^+2Fc^2^)/3'
_refine_ls_weighting_scheme calc
_refine_ls_wR_factor_gt 0.0887
_refine_ls_wR_factor_ref 0.1115
_reflns_number_gt 6195
_reflns_number_total 7577
_reflns_threshold_expression >2sigma(I)
_cod_data_source_file om060716osi20060807_013829.cif
_cod_data_source_block 8d_barkleysad
_cod_original_cell_volume 3314.3(12)
_cod_original_sg_symbol_H-M 'P 21/n'
_cod_database_code 4074511

loop_
_symmetry_equiv_pos_as_xyz
'x, y, z'
'-x+1/2, y+1/2, -z+1/2'
'-x, -y, -z'
'x-1/2, -y-1/2, z-1/2'

loop_
_atom_site_label
_atom_site_type_symbol
_atom_site_fract_x
_atom_site_fract_y
_atom_site_fract_z
_atom_site_U_iso_or_equiv
_atom_site_adp_type
_atom_site_occupancy
_atom_site_symmetry_multiplicity
_atom_site_calc_flag
_atom_site_refinement_flags
Pt1 Pt 0.218361(16) 0.815271(13) 0.163042(11) 0.00917(8) Uani 1 1 d .
P1 P 0.29040(12) 0.77968(10) 0.06015(7) 0.0104(3) Uani 1 1 d .
P2 P 0.38483(12) 0.81735(9) 0.21523(8) 0.0100(3) Uani 1 1 d .
O1 O 0.5144(4) 0.6813(3) -0.0093(2) 0.0197(9) Uani 1 1 d .
O2 O 0.5506(3) 0.8326(3) -0.0139(2) 0.0185(9) Uani 1 1 d .
O3 O 0.6321(3) 0.7761(3) 0.2325(2) 0.0176(9) Uani 1 1 d .
O4 O 0.6624(3) 0.7652(3) 0.1144(2) 0.0157(9) Uani 1 1 d .
C1 C 0.4402(4) 0.7809(4) 0.0768(3) 0.0122(11) Uani 1 1 d .
C2 C 0.4811(4) 0.7886(4) 0.1460(3) 0.0117(11) Uani 1 1 d .
C3 C 0.5065(5) 0.7576(4) 0.0139(3) 0.0152(12) Uani 1 1 d .
C4 C 0.6127(6) 0.8149(5) -0.0765(4) 0.0327(17) Uani 1 1 d .
H4A H 0.6723 0.7724 -0.0632 0.049 Uiso 1 1 calc R
H4B H 0.6430 0.8725 -0.0936 0.049 Uiso 1 1 calc R
H4C H 0.5648 0.7879 -0.1150 0.049 Uiso 1 1 calc R
C5 C 0.5995(4) 0.7771(4) 0.1697(3) 0.0116(11) Uani 1 1 d .
C6 C 0.7775(5) 0.7502(4) 0.1332(3) 0.0211(14) Uani 1 1 d .
H6A H 0.8118 0.8082 0.1483 0.032 Uiso 1 1 calc R
H6B H 0.8129 0.7261 0.0911 0.032 Uiso 1 1 calc R
H6C H 0.7856 0.7061 0.1731 0.032 Uiso 1 1 calc R
C7 C 0.2668(5) 0.6625(4) 0.0278(3) 0.0127(11) Uani 1 1 d .
H7 H 0.3110 0.6547 -0.0154 0.015 Uiso 1 1 calc R
C8 C 0.1480(5) 0.6445(4) 0.0024(3) 0.0168(12) Uani 1 1 d .
H8A H 0.1005 0.6526 0.0434 0.020 Uiso 1 1 calc R
H8B H 0.1246 0.6888 -0.0359 0.020 Uiso 1 1 calc R
C9 C 0.1367(5) 0.5482(4) -0.0266(3) 0.0205(13) Uani 1 1 d .
H9A H 0.1792 0.5425 -0.0702 0.025 Uiso 1 1 calc R
H9B H 0.0591 0.5364 -0.0412 0.025 Uiso 1 1 calc R
C10 C 0.1762(5) 0.4764(4) 0.0286(4) 0.0251(15) Uani 1 1 d .
H10A H 0.1704 0.4149 0.0062 0.030 Uiso 1 1 calc R
H10B H 0.1293 0.4776 0.0703 0.030 Uiso 1 1 calc R
C11 C 0.2936(5) 0.4945(4) 0.0546(3) 0.0180(13) Uani 1 1 d .
H11A H 0.3157 0.4504 0.0934 0.022 Uiso 1 1 calc R
H11B H 0.3416 0.4851 0.0141 0.022 Uiso 1 1 calc R
C12 C 0.3082(5) 0.5913(4) 0.0834(3) 0.0147(12) Uani 1 1 d .
H12A H 0.3865 0.6024 0.0963 0.018 Uiso 1 1 calc R
H12B H 0.2679 0.5980 0.1279 0.018 Uiso 1 1 calc R
C13 C 0.2538(5) 0.8572(4) -0.0154(3) 0.0129(11) Uani 1 1 d .
H13 H 0.1721 0.8575 -0.0199 0.015 Uiso 1 1 calc R
C14 C 0.2867(5) 0.9555(4) 0.0040(3) 0.0192(13) Uani 1 1 d .
H14A H 0.2547 0.9734 0.0499 0.023 Uiso 1 1 calc R
H14B H 0.3671 0.9597 0.0112 0.023 Uiso 1 1 calc R
C15 C 0.2465(6) 1.0205(4) -0.0563(3) 0.0258(15) Uani 1 1 d .
H15A H 0.1656 1.0207 -0.0598 0.031 Uiso 1 1 calc R
H15B H 0.2714 1.0833 -0.0442 0.031 Uiso 1 1 calc R
C16 C 0.2879(6) 0.9930(4) -0.1290(3) 0.0270(15) Uani 1 1 d .
H16A H 0.2591 1.0359 -0.1669 0.032 Uiso 1 1 calc R
H16B H 0.3686 0.9966 -0.1267 0.032 Uiso 1 1 calc R
C17 C 0.2521(5) 0.8969(4) -0.1481(3) 0.0205(13) Uani 1 1 d .
H17A H 0.2828 0.8790 -0.1944 0.025 Uiso 1 1 calc R
H17B H 0.1715 0.8953 -0.1553 0.025 Uiso 1 1 calc R
C18 C 0.2890(5) 0.8276(4) -0.0891(3) 0.0170(13) Uani 1 1 d .
H18A H 0.2572 0.7669 -0.1014 0.020 Uiso 1 1 calc R
H18B H 0.3695 0.8217 -0.0873 0.020 Uiso 1 1 calc R
C19 C 0.4095(4) 0.7378(4) 0.2889(3) 0.0120(11) Uani 1 1 d .
C20 C 0.4210(5) 0.6442(4) 0.2736(3) 0.0175(13) Uani 1 1 d .
H20 H 0.4209 0.6240 0.2248 0.021 Uiso 1 1 calc R
C21 C 0.4325(5) 0.5812(4) 0.3298(3) 0.0206(13) Uani 1 1 d .
H21 H 0.4393 0.5179 0.3194 0.025 Uiso 1 1 calc R
C22 C 0.4342(5) 0.6107(4) 0.4011(3) 0.0209(14) Uani 1 1 d .
H22 H 0.4428 0.5676 0.4395 0.025 Uiso 1 1 calc R
C23 C 0.4231(5) 0.7037(4) 0.4167(3) 0.0194(13) Uani 1 1 d .
H23 H 0.4245 0.7235 0.4656 0.023 Uiso 1 1 calc R
C24 C 0.4102(5) 0.7677(4) 0.3610(3) 0.0159(12) Uani 1 1 d .
H24 H 0.4020 0.8308 0.3717 0.019 Uiso 1 1 calc R
C25 C 0.4240(5) 0.9315(4) 0.2460(3) 0.0116(11) Uani 1 1 d .
C26 C 0.3526(5) 1.0034(4) 0.2285(3) 0.0170(12) Uani 1 1 d .
H26 H 0.2841 0.9913 0.2037 0.020 Uiso 1 1 calc R
C27 C 0.3807(5) 1.0922(4) 0.2469(3) 0.0168(12) Uani 1 1 d .
H27 H 0.3316 1.1406 0.2344 0.020 Uiso 1 1 calc R
C28 C 0.4798(5) 1.1114(4) 0.2835(3) 0.0186(13) Uani 1 1 d .
H28 H 0.4991 1.1726 0.2960 0.022 Uiso 1 1 calc R
C29 C 0.5503(5) 1.0399(4) 0.3016(3) 0.0183(13) Uani 1 1 d .
H29 H 0.6184 1.0526 0.3267 0.022 Uiso 1 1 calc R
C30 C 0.5238(4) 0.9510(4) 0.2838(3) 0.0142(12) Uani 1 1 d .
H30 H 0.5729 0.9028 0.2972 0.017 Uiso 1 1 calc R
C31 C 0.5701(5) 0.4480(4) 0.1540(4) 0.0262(15) Uani 1 1 d .
H31A H 0.5422 0.4220 0.1071 0.031 Uiso 1 1 calc R
H31B H 0.5084 0.4515 0.1860 0.031 Uiso 1 1 calc R
Cl1 Cl 0.14882(12) 0.84594(10) 0.27651(7) 0.0167(3) Uani 1 1 d .
Cl2 Cl 0.04215(11) 0.83000(9) 0.10599(8) 0.0158(3) Uani 1 1 d .
Cl3 Cl 0.61994(13) 0.55821(10) 0.13992(10) 0.0297(4) Uani 1 1 d .
Cl4 Cl 0.67066(14) 0.37529(10) 0.19322(9) 0.0269(4) Uani 1 1 d .

loop_
_atom_site_aniso_label
_atom_site_aniso_U_11
_atom_site_aniso_U_22
_atom_site_aniso_U_33
_atom_site_aniso_U_23
_atom_site_aniso_U_13
_atom_site_aniso_U_12
Pt1 0.00756(12) 0.00997(12) 0.00995(12) -0.00025(8) 0.00028(8) 0.00031(8)
P1 0.0105(7) 0.0112(7) 0.0093(7) -0.0001(5) 0.0000(5) 0.0003(6)
P2 0.0094(7) 0.0104(7) 0.0100(7) 0.0001(5) -0.0004(5) 0.0009(5)
O1 0.017(2) 0.019(2) 0.023(2) -0.0067(17) 0.0018(18) 0.0014(17)
O2 0.019(2) 0.020(2) 0.017(2) -0.0015(16) 0.0056(17) -0.0007(17)
O3 0.014(2) 0.023(2) 0.015(2) -0.0012(17) -0.0004(16) 0.0017(18)
O4 0.009(2) 0.021(2) 0.018(2) 0.0015(16) 0.0034(16) 0.0027(17)
C1 0.010(3) 0.009(3) 0.017(3) 0.000(2) -0.001(2) 0.000(2)
C2 0.008(3) 0.009(3) 0.018(3) 0.002(2) 0.000(2) 0.001(2)
C3 0.012(3) 0.022(3) 0.011(3) 0.002(2) -0.003(2) 0.001(2)
C4 0.033(4) 0.044(4) 0.022(4) -0.001(3) 0.016(3) -0.013(3)
C5 0.007(3) 0.009(3) 0.018(3) -0.004(2) -0.002(2) 0.002(2)
C6 0.007(3) 0.029(4) 0.027(3) 0.001(3) 0.002(2) 0.002(3)
C7 0.015(3) 0.012(3) 0.011(3) 0.000(2) 0.000(2) -0.001(2)
C8 0.012(3) 0.021(3) 0.017(3) -0.001(2) -0.003(2) 0.000(2)
C9 0.017(3) 0.028(3) 0.016(3) -0.002(2) -0.001(2) -0.009(3)
C10 0.028(4) 0.014(3) 0.032(4) 0.003(3) -0.006(3) -0.008(3)
C11 0.018(3) 0.016(3) 0.020(3) 0.002(2) 0.000(2) -0.002(2)
C12 0.013(3) 0.018(3) 0.012(3) -0.001(2) 0.001(2) 0.003(2)
C13 0.012(3) 0.014(3) 0.012(3) 0.004(2) -0.001(2) -0.001(2)
C14 0.031(4) 0.010(3) 0.017(3) 0.001(2) 0.001(2) 0.002(3)
C15 0.036(4) 0.016(3) 0.026(4) 0.002(3) 0.002(3) 0.001(3)
C16 0.037(4) 0.026(3) 0.018(3) 0.010(3) -0.001(3) -0.003(3)
C17 0.025(3) 0.026(3) 0.010(3) 0.003(2) 0.001(2) 0.001(3)
C18 0.016(3) 0.023(3) 0.011(3) -0.001(2) -0.002(2) 0.001(2)
C19 0.007(3) 0.015(3) 0.014(3) 0.000(2) 0.000(2) -0.001(2)
C20 0.019(3) 0.012(3) 0.021(3) 0.001(2) -0.008(2) 0.000(2)
C21 0.011(3) 0.018(3) 0.032(4) 0.007(3) -0.004(2) 0.001(2)
C22 0.013(3) 0.024(3) 0.025(3) 0.013(3) -0.004(2) -0.001(3)
C23 0.018(3) 0.028(3) 0.012(3) 0.002(2) -0.001(2) -0.001(3)
C24 0.016(3) 0.018(3) 0.013(3) -0.002(2) 0.001(2) 0.001(2)
C25 0.016(3) 0.011(3) 0.008(3) -0.002(2) 0.001(2) 0.001(2)
C26 0.023(3) 0.013(3) 0.015(3) 0.001(2) -0.001(2) -0.002(2)
C27 0.019(3) 0.012(3) 0.019(3) -0.002(2) 0.000(2) 0.004(2)
C28 0.026(3) 0.012(3) 0.018(3) -0.003(2) 0.003(2) -0.001(2)
C29 0.020(3) 0.013(3) 0.021(3) -0.003(2) -0.005(2) -0.003(2)
C30 0.011(3) 0.015(3) 0.017(3) -0.001(2) -0.001(2) 0.001(2)
C31 0.021(4) 0.015(3) 0.043(4) 0.003(3) -0.002(3) 0.000(3)
Cl1 0.0165(7) 0.0198(7) 0.0142(7) -0.0024(5) 0.0049(5) 0.0021(6)
Cl2 0.0096(7) 0.0201(7) 0.0174(7) -0.0012(5) -0.0011(5) 0.0015(5)
Cl3 0.0257(9) 0.0161(7) 0.0485(11) 0.0021(7) 0.0123(7) 0.0007(7)
Cl4 0.0309(9) 0.0224(8) 0.0273(9) 0.0021(6) 0.0000(7) 0.0082(7)

loop_
_atom_type_symbol
_atom_type_description
_atom_type_scat_dispersion_real
_atom_type_scat_dispersion_imag
_atom_type_scat_source
C C 0.0033 0.0016 'International Tables Vol C Tables 4.2.6.8 and 6.1.1.4'
H H 0.0000 0.0000 'International Tables Vol C Tables 4.2.6.8 and 6.1.1.4'
O O 0.0106 0.0060 'International Tables Vol C Tables 4.2.6.8 and 6.1.1.4'
P P 0.1023 0.0942 'International Tables Vol C Tables 4.2.6.8 and 6.1.1.4'
Cl Cl 0.1484 0.1585 'International Tables Vol C Tables 4.2.6.8 and 6.1.1.4'
Pt Pt -1.7033 8.3905 'International Tables Vol C Tables 4.2.6.8 and 6.1.1.4'

loop_
_geom_angle_atom_site_label_1
_geom_angle_atom_site_label_2
_geom_angle_atom_site_label_3
_geom_angle
_geom_angle_publ_flag
P2 Pt1 P1 88.46(6) yes
P2 Pt1 Cl1 88.97(6) ?
P1 Pt1 Cl1 176.28(5) ?
P2 Pt1 Cl2 173.93(5) ?
P1 Pt1 Cl2 92.22(6) ?
Cl1 Pt1 Cl2 90.62(5) ?
C13 P1 C7 107.6(2) yes
C13 P1 C1 108.5(3) yes
C7 P1 C1 101.5(3) yes
C13 P1 Pt1 114.8(2) ?
C7 P1 Pt1 116.0(2) ?
C1 P1 Pt1 107.40(19) ?
C19 P2 C25 109.0(2) yes
C19 P2 C2 107.1(3) yes
C25 P2 C2 105.0(3) yes
C19 P2 Pt1 115.56(18) ?
C25 P2 Pt1 111.72(18) ?
C2 P2 Pt1 107.91(18) ?
C3 O2 C4 113.9(5) ?
C5 O4 C6 115.8(4) ?
C2 C1 C3 124.5(5) ?
C2 C1 P1 118.0(4) ?
C3 C1 P1 116.7(4) ?
C1 C2 C5 124.4(5) ?
C1 C2 P2 117.4(4) ?
C5 C2 P2 118.1(4) ?
O1 C3 O2 125.5(6) ?
O1 C3 C1 123.2(5) ?
O2 C3 C1 111.2(5) ?
O2 C4 H4A 109.5 ?
O2 C4 H4B 109.5 ?
H4A C4 H4B 109.5 ?
O2 C4 H4C 109.5 ?
H4A C4 H4C 109.5 ?
H4B C4 H4C 109.5 ?
O3 C5 O4 124.5(5) ?
O3 C5 C2 122.8(5) ?
O4 C5 C2 112.6(5) ?
O4 C6 H6A 109.5 ?
O4 C6 H6B 109.5 ?
H6A C6 H6B 109.5 ?
O4 C6 H6C 109.5 ?
H6A C6 H6C 109.5 ?
H6B C6 H6C 109.5 ?
C12 C7 C8 111.2(5) ?
C12 C7 P1 112.2(4) ?
C8 C7 P1 113.0(4) ?
C12 C7 H7 106.6 ?
C8 C7 H7 106.6 ?
P1 C7 H7 106.6 ?
C9 C8 C7 109.6(5) ?
C9 C8 H8A 109.8 ?
C7 C8 H8A 109.8 ?
C9 C8 H8B 109.8 ?
C7 C8 H8B 109.8 ?
H8A C8 H8B 108.2 ?
C8 C9 C10 112.7(5) ?
C8 C9 H9A 109.1 ?
C10 C9 H9A 109.1 ?
C8 C9 H9B 109.1 ?
C10 C9 H9B 109.1 ?
H9A C9 H9B 107.8 ?
C9 C10 C11 110.6(5) ?
C9 C10 H10A 109.5 ?
C11 C10 H10A 109.5 ?
C9 C10 H10B 109.5 ?
C11 C10 H10B 109.5 ?
H10A C10 H10B 108.1 ?
C12 C11 C10 111.4(5) ?
C12 C11 H11A 109.4 ?
C10 C11 H11A 109.4 ?
C12 C11 H11B 109.4 ?
C10 C11 H11B 109.4 ?
H11A C11 H11B 108.0 ?
C11 C12 C7 111.8(4) ?
C11 C12 H12A 109.3 ?
C7 C12 H12A 109.3 ?
C11 C12 H12B 109.3 ?
C7 C12 H12B 109.3 ?
H12A C12 H12B 107.9 ?
C18 C13 C14 113.2(5) ?
C18 C13 P1 116.0(4) ?
C14 C13 P1 110.6(4) ?
C18 C13 H13 105.3 ?
C14 C13 H13 105.3 ?
P1 C13 H13 105.3 ?
C15 C14 C13 110.1(5) ?
C15 C14 H14A 109.7 ?
C13 C14 H14A 109.7 ?
C15 C14 H14B 109.7 ?
C13 C14 H14B 109.7 ?
H14A C14 H14B 108.2 ?
C16 C15 C14 111.9(5) ?
C16 C15 H15A 109.2 ?
C14 C15 H15A 109.2 ?
C16 C15 H15B 109.2 ?
C14 C15 H15B 109.2 ?
H15A C15 H15B 107.9 ?
C17 C16 C15 110.2(5) ?
C17 C16 H16A 109.6 ?
C15 C16 H16A 109.6 ?
C17 C16 H16B 109.6 ?
C15 C16 H16B 109.6 ?
H16A C16 H16B 108.1 ?
C16 C17 C18 112.1(5) ?
C16 C17 H17A 109.2 ?
C18 C17 H17A 109.2 ?
C16 C17 H17B 109.2 ?
C18 C17 H17B 109.2 ?
H17A C17 H17B 107.9 ?
C13 C18 C17 111.3(5) ?
C13 C18 H18A 109.4 ?
C17 C18 H18A 109.4 ?
C13 C18 H18B 109.4 ?
C17 C18 H18B 109.4 ?
H18A C18 H18B 108.0 ?
C24 C19 C20 120.0(5) ?
C24 C19 P2 120.6(4) ?
C20 C19 P2 119.2(4) ?
C21 C20 C19 120.0(5) ?
C21 C20 H20 120.0 ?
C19 C20 H20 120.0 ?
C20 C21 C22 120.1(6) ?
C20 C21 H21 119.9 ?
C22 C21 H21 119.9 ?
C21 C22 C23 120.1(5) ?
C21 C22 H22 119.9 ?
C23 C22 H22 119.9 ?
C24 C23 C22 120.6(6) ?
C24 C23 H23 119.7 ?
C22 C23 H23 119.7 ?
C23 C24 C19 119.2(5) ?
C23 C24 H24 120.4 ?
C19 C24 H24 120.4 ?
C26 C25 C30 118.7(5) ?
C26 C25 P2 117.9(4) ?
C30 C25 P2 123.3(4) ?
C27 C26 C25 120.4(5) ?
C27 C26 H26 119.8 ?
C25 C26 H26 119.8 ?
C28 C27 C26 120.7(5) ?
C28 C27 H27 119.6 ?
C26 C27 H27 119.6 ?
C29 C28 C27 118.8(5) ?
C29 C28 H28 120.6 ?
C27 C28 H28 120.6 ?
C30 C29 C28 121.4(5) ?
C30 C29 H29 119.3 ?
C28 C29 H29 119.3 ?
C29 C30 C25 119.9(5) ?
C29 C30 H30 120.1 ?
C25 C30 H30 120.1 ?
Cl3 C31 Cl4 112.2(3) ?
Cl3 C31 H31A 109.2 ?
Cl4 C31 H31A 109.2 ?
Cl3 C31 H31B 109.2 ?
Cl4 C31 H31B 109.2 ?
H31A C31 H31B 107.9 ?

loop_
_geom_bond_atom_site_label_1
_geom_bond_atom_site_label_2
_geom_bond_distance
_geom_bond_publ_flag
Pt1 P2 2.2074(15) yes
Pt1 P1 2.2087(16) yes
Pt1 Cl1 2.3563(15) yes
Pt1 Cl2 2.3592(15) yes
P1 C13 1.835(5) yes
P1 C7 1.831(5) yes
P1 C1 1.846(6) yes
P2 C19 1.804(6) yes
P2 C25 1.819(5) yes
P2 C2 1.842(6) yes
O1 C3 1.200(7) ?
O2 C3 1.339(7) ?
O2 C4 1.446(8) ?
O3 C5 1.206(6) ?
O4 C5 1.331(7) ?
O4 C6 1.451(6) ?
C1 C2 1.352(7) ?
C1 C3 1.500(8) ?
C2 C5 1.503(7) ?
C4 H4A 0.9800 ?
C4 H4B 0.9800 ?
C4 H4C 0.9800 ?
C6 H6A 0.9800 ?
C6 H6B 0.9800 ?
C6 H6C 0.9800 ?
C7 C12 1.529(7) ?
C7 C8 1.529(7) ?
C7 H7 1.0000 ?
C8 C9 1.510(8) ?
C8 H8A 0.9900 ?
C8 H8B 0.9900 ?
C9 C10 1.522(8) ?
C9 H9A 0.9900 ?
C9 H9B 0.9900 ?
C10 C11 1.516(8) ?
C10 H10A 0.9900 ?
C10 H10B 0.9900 ?
C11 C12 1.518(8) ?
C11 H11A 0.9900 ?
C11 H11B 0.9900 ?
C12 H12A 0.9900 ?
C12 H12B 0.9900 ?
C13 C18 1.518(8) ?
C13 C14 1.530(7) ?
C13 H13 1.0000 ?
C14 C15 1.525(8) ?
C14 H14A 0.9900 ?
C14 H14B 0.9900 ?
C15 C16 1.520(9) ?
C15 H15A 0.9900 ?
C15 H15B 0.9900 ?
C16 C17 1.509(9) ?
C16 H16A 0.9900 ?
C16 H16B 0.9900 ?
C17 C18 1.539(8) ?
C17 H17A 0.9900 ?
C17 H17B 0.9900 ?
C18 H18A 0.9900 ?
C18 H18B 0.9900 ?
C19 C24 1.403(8) ?
C19 C20 1.407(8) ?
C20 C21 1.391(8) ?
C20 H20 0.9500 ?
C21 C22 1.387(9) ?
C21 H21 0.9500 ?
C22 C23 1.398(8) ?
C22 H22 0.9500 ?
C23 C24 1.393(8) ?
C23 H23 0.9500 ?
C24 H24 0.9500 ?
C25 C26 1.394(8) ?
C25 C30 1.404(7) ?
C26 C27 1.380(8) ?
C26 H26 0.9500 ?
C27 C28 1.385(8) ?
C27 H27 0.9500 ?
C28 C29 1.385(8) ?
C28 H28 0.9500 ?
C29 C30 1.375(7) ?
C29 H29 0.9500 ?
C30 H30 0.9500 ?
C31 Cl3 1.748(6) ?
C31 Cl4 1.752(6) ?
C31 H31A 0.9900 ?
C31 H31B 0.9900 ?

loop_
_geom_torsion_atom_site_label_1
_geom_torsion_atom_site_label_2
_geom_torsion_atom_site_label_3
_geom_torsion_atom_site_label_4
_geom_torsion
_geom_torsion_publ_flag
P2 Pt1 P1 C13 -124.6(2) ?
Cl2 Pt1 P1 C13 49.4(2) ?
P2 Pt1 P1 C7 108.9(2) ?
Cl2 Pt1 P1 C7 -77.1(2) ?
P2 Pt1 P1 C1 -3.77(19) ?
Cl2 Pt1 P1 C1 170.19(18) ?
P1 Pt1 P2 C19 -120.2(2) ?
Cl1 Pt1 P2 C19 57.1(2) ?
P1 Pt1 P2 C25 114.4(2) ?
Cl1 Pt1 P2 C25 -68.3(2) ?
P1 Pt1 P2 C2 -0.47(18) ?
Cl1 Pt1 P2 C2 176.83(18) ?
C13 P1 C1 C2 134.0(4) ?
C7 P1 C1 C2 -112.9(5) ?
Pt1 P1 C1 C2 9.3(5) ?
C13 P1 C1 C3 -55.9(5) ?
C7 P1 C1 C3 57.3(5) ?
Pt1 P1 C1 C3 179.5(4) ?
C3 C1 C2 C5 1.5(9) ?
P1 C1 C2 C5 170.8(4) ?
C3 C1 C2 P2 -179.7(4) ?
P1 C1 C2 P2 -10.4(6) yes
C19 P2 C2 C1 131.6(4) ?
C25 P2 C2 C1 -112.7(5) ?
Pt1 P2 C2 C1 6.6(5) ?
C19 P2 C2 C5 -49.5(5) ?
C25 P2 C2 C5 66.2(4) ?
Pt1 P2 C2 C5 -174.5(4) ?
C4 O2 C3 O1 -0.7(8) ?
C4 O2 C3 C1 -178.0(5) ?
C2 C1 C3 O1 96.1(7) ?
P1 C1 C3 O1 -73.3(6) ?
C2 C1 C3 O2 -86.6(7) ?
P1 C1 C3 O2 104.0(5) ?
C6 O4 C5 O3 -0.1(8) ?
C6 O4 C5 C2 -177.8(4) ?
C1 C2 C5 O3 -173.0(5) ?
P2 C2 C5 O3 8.2(7) ?
C1 C2 C5 O4 4.8(8) ?
P2 C2 C5 O4 -174.0(4) ?
C13 P1 C7 C12 172.8(4) ?
C1 P1 C7 C12 58.9(5) ?
Pt1 P1 C7 C12 -57.2(5) ?
C13 P1 C7 C8 -60.5(5) ?
C1 P1 C7 C8 -174.4(4) ?
Pt1 P1 C7 C8 69.6(4) ?
C12 C7 C8 C9 -55.5(6) ?
P1 C7 C8 C9 177.3(4) ?
C7 C8 C9 C10 56.7(7) ?
C8 C9 C10 C11 -56.5(7) ?
C9 C10 C11 C12 54.2(7) ?
C10 C11 C12 C7 -54.5(7) ?
C8 C7 C12 C11 55.3(6) ?
P1 C7 C12 C11 -177.1(4) ?
C7 P1 C13 C18 -41.2(5) ?
C1 P1 C13 C18 67.9(5) ?
Pt1 P1 C13 C18 -171.9(3) ?
C7 P1 C13 C14 -171.9(4) ?
C1 P1 C13 C14 -62.7(5) ?
Pt1 P1 C13 C14 57.4(4) ?
C18 C13 C14 C15 53.1(7) ?
P1 C13 C14 C15 -174.8(4) ?
C13 C14 C15 C16 -56.1(7) ?
C14 C15 C16 C17 58.2(7) ?
C15 C16 C17 C18 -56.1(7) ?
C14 C13 C18 C17 -51.6(6) ?
P1 C13 C18 C17 179.0(4) ?
C16 C17 C18 C13 53.0(7) ?
C25 P2 C19 C24 25.3(5) ?
C2 P2 C19 C24 138.4(5) ?
Pt1 P2 C19 C24 -101.4(4) ?
C25 P2 C19 C20 -158.8(4) ?
C2 P2 C19 C20 -45.8(5) ?
Pt1 P2 C19 C20 74.4(5) ?
C24 C19 C20 C21 0.3(8) ?
P2 C19 C20 C21 -175.6(5) ?
C19 C20 C21 C22 -0.9(9) ?
C20 C21 C22 C23 0.6(9) ?
C21 C22 C23 C24 0.1(9) ?
C22 C23 C24 C19 -0.7(9) ?
C20 C19 C24 C23 0.4(8) ?
P2 C19 C24 C23 176.3(4) ?
C19 P2 C25 C26 -134.4(5) ?
C2 P2 C25 C26 111.2(5) ?
Pt1 P2 C25 C26 -5.5(5) ?
C19 P2 C25 C30 48.1(6) ?
C2 P2 C25 C30 -66.3(5) ?
Pt1 P2 C25 C30 177.0(4) ?
C30 C25 C26 C27 1.2(9) ?
P2 C25 C26 C27 -176.4(5) ?
C25 C26 C27 C28 -0.4(9) ?
C26 C27 C28 C29 -0.2(9) ?
C27 C28 C29 C30 0.1(9) ?
C28 C29 C30 C25 0.7(9) ?
C26 C25 C30 C29 -1.3(9) ?
P2 C25 C30 C29 176.2(5) ?
